data_7716374
loop_
_publ_author_name
'Robson, Max E.'
'Johnson, Andrew L.'

_publ_section_title
;
 Zinc and cadmium thioamidate complexes: rational design of single-source
 precursors for the AACVD of ZnS.
;
_journal_issue 27
_journal_name_full 'Dalton transactions (Cambridge, England : 2003)'
_journal_page_first 11380
_journal_page_last 11392
_journal_paper_doi 10.1039/d4dt01278j
_journal_volume 53
_journal_year 2024
_chemical_formula_moiety 'C32 H64 N4 O4 Zn2'
_chemical_formula_sum 'C32 H64 N4 O4 Zn2'
_chemical_formula_weight 699.61
_chemical_properties_physical Air-sensitive
_space_group_crystal_system orthorhombic
_space_group_IT_number 61
_space_group_name_Hall '-P 2ac 2ab'
_space_group_name_H-M_alt 'P b c a'
_atom_sites_solution_hydrogens geom
_atom_sites_solution_primary dual
_audit_creation_method SHELXL-2019/3
_audit_update_record
;
2024-04-25 deposited with the CCDC.	2024-06-17 downloaded from the CCDC.
;
_cell_angle_alpha 90
_cell_angle_beta 90
_cell_angle_gamma 90
_cell_formula_units_Z 4
_cell_length_a 14.01970(10)
_cell_length_b 11.84070(10)
_cell_length_c 22.47726(19)
_cell_measurement_reflns_used 18122
_cell_measurement_temperature 150(2)
_cell_measurement_theta_max 73.0920
_cell_measurement_theta_min 5.0370
_cell_volume 3731.29(5)
_computing_cell_refinement 'CrysAlisPro 1.171.42.56a (Rigaku OD, 2022)'
_computing_data_collection 'CrysAlisPro 1.171.42.56a (Rigaku OD, 2022)'
_computing_data_reduction 'CrysAlisPro 1.171.42.56a (Rigaku OD, 2022)'
_computing_molecular_graphics 'ORTEP3 for Windows - Farrugia, L. J. J. Appl. Crystallogr. 1997, 30, 565'
_computing_publication_material
;
 'WinGX publication routines, Farrugia, 
 L. J., J. Appl. Crystallogr., 1999, 32, 837-838
;
_computing_structure_refinement
;
 SHELXL-2019/2 (Sheldrick, 2019)
 Sheldrick GM (2008) Acta Crystallogr A64:112--122 and 
 C. B. H\"ubschle, G. M. Sheldrick and B. Dittrich
 ShelXle: a Qt graphical user interface for SHELXL
 J. Appl. Cryst., 44, (2011) 1281-1284.
;
_computing_structure_solution
; 
 SHELXT
 Sheldrick, G. M. (2008). Acta Cryst. A64, 112-122.
;
_diffrn_ambient_environment N~2~
_diffrn_ambient_temperature 150.00(10)
_diffrn_detector 'CCD plate'
_diffrn_detector_area_resol_mean 8.1150
_diffrn_detector_type EosS2
_diffrn_measured_fraction_theta_full 1.000
_diffrn_measured_fraction_theta_max 0.994
_diffrn_measurement_device 'four-circle diffractometer'
_diffrn_measurement_device_type 'SuperNova, Dual, Cu at home/near, EosS2'
_diffrn_measurement_method '\w scans'
_diffrn_radiation_monochromator mirror
_diffrn_radiation_probe x-ray
_diffrn_radiation_type 'Cu K\a'
_diffrn_radiation_wavelength 1.54184
_diffrn_reflns_av_R_equivalents 0.0302
_diffrn_reflns_av_unetI/netI 0.0150
_diffrn_reflns_Laue_measured_fraction_full 1.000
_diffrn_reflns_Laue_measured_fraction_max 0.994
_diffrn_reflns_limit_h_max 17
_diffrn_reflns_limit_h_min -13
_diffrn_reflns_limit_k_max 13
_diffrn_reflns_limit_k_min -14
_diffrn_reflns_limit_l_max 27
_diffrn_reflns_limit_l_min -27
_diffrn_reflns_number 34674
_diffrn_reflns_point_group_measured_fraction_full 1.000
_diffrn_reflns_point_group_measured_fraction_max 0.994
_diffrn_reflns_theta_full 67.684
_diffrn_reflns_theta_max 73.384
_diffrn_reflns_theta_min 3.933
_diffrn_source 'micro-focus sealed X-ray tube'
_diffrn_source_type 'SuperNova (Cu) X-ray Source'
_exptl_absorpt_coefficient_mu 1.866
_exptl_absorpt_correction_T_max 1.00000
_exptl_absorpt_correction_T_min 0.85945
_exptl_absorpt_correction_type multi-scan
_exptl_absorpt_process_details
;
CrysAlisPro 1.171.42.49 (Rigaku Oxford Diffraction, 2022)
Empirical absorption correction using spherical harmonics,
implemented in SCALE3 ABSPACK scaling algorithm.
;
_exptl_crystal_colour colourless
_exptl_crystal_density_diffrn 1.245
_exptl_crystal_description tabloid
_exptl_crystal_F_000 1504
_exptl_crystal_size_max 0.179
_exptl_crystal_size_mid 0.153
_exptl_crystal_size_min 0.052
_refine_diff_density_max 0.451
_refine_diff_density_min -0.373
_refine_diff_density_rms 0.050
_refine_ls_extinction_method none
_refine_ls_goodness_of_fit_ref 1.064
_refine_ls_hydrogen_treatment constr
_refine_ls_matrix_type full
_refine_ls_number_parameters 200
_refine_ls_number_reflns 3733
_refine_ls_number_restraints 0
_refine_ls_restrained_S_all 1.064
_refine_ls_R_factor_all 0.0282
_refine_ls_R_factor_gt 0.0266
_refine_ls_shift/su_max 0.002
_refine_ls_shift/su_mean 0.000
_refine_ls_structure_factor_coef Fsqd
_refine_ls_weighting_details 'w=1/[\s^2^(Fo^2^)+(0.0358P)^2^+1.9111P] where P=(Fo^2^+2Fc^2^)/3'
_refine_ls_weighting_scheme calc
_refine_ls_wR_factor_gt 0.0709
_refine_ls_wR_factor_ref 0.0719
_reflns_Friedel_coverage 0.000
_reflns_number_gt 3530
_reflns_number_total 3733
_reflns_threshold_expression 'I > 2\s(I)'
_cod_data_source_file d4dt01278j2.cif
_cod_data_source_block s22alj65
_cod_depositor_comments 'Adding full bibliography for 7716374--7716379.cif.'
_cod_database_code 7716374
_shelx_shelxl_version_number 2019/3
_shelx_space_group_comment
;
The symmetry employed for this shelxl refinement is uniquely defined
by the following loop, which should always be used as a source of
symmetry information in preference to the above space-group names.
They are only intended as comments.
;
_shelx_estimated_absorpt_t_min 0.731
_shelx_estimated_absorpt_t_max 0.909
_oxdiff_exptl_absorpt_empirical_full_min 0.844
_oxdiff_exptl_absorpt_empirical_full_max 1.199
_oxdiff_exptl_absorpt_empirical_details
;
Empirical correction (ABSPACK) includes:
- Absorption correction using spherical harmonics
- Frame scaling
;

loop_
_space_group_symop_operation_xyz
'x, y, z'
'-x+1/2, -y, z+1/2'
'-x, y+1/2, -z+1/2'
'x+1/2, -y+1/2, -z'
'-x, -y, -z'
'x-1/2, y, -z-1/2'
'x, -y-1/2, z-1/2'
'-x-1/2, y-1/2, z'

loop_
_atom_site_label
_atom_site_type_symbol
_atom_site_fract_x
_atom_site_fract_y
_atom_site_fract_z
_atom_site_U_iso_or_equiv
_atom_site_adp_type
_atom_site_occupancy
_atom_site_site_symmetry_order
_atom_site_calc_flag
_atom_site_refinement_flags_posn
_atom_site_refinement_flags_adp
_atom_site_refinement_flags_occupancy
_atom_site_disorder_assembly
_atom_site_disorder_group
Zn1 Zn 0.52886(2) 0.44546(2) 0.43453(2) 0.01974(8) Uani 1 1 d . . . . .
N1 N 0.38955(8) 0.41632(10) 0.56631(5) 0.0209(2) Uani 1 1 d . . . . .
N2 N 0.42673(8) 0.40987(10) 0.37275(5) 0.0193(2) Uani 1 1 d . . . . .
O1 O 0.52021(7) 0.37568(9) 0.51420(5) 0.0226(2) Uani 1 1 d . . . . .
O2 O 0.56356(7) 0.31503(9) 0.37364(5) 0.0250(2) Uani 1 1 d . . . . .
C1 C 0.29587(10) 0.39593(13) 0.59591(7) 0.0253(3) Uani 1 1 d . . . . .
C2 C 0.22371(11) 0.34381(16) 0.55283(8) 0.0352(4) Uani 1 1 d . . . . .
H2A H 0.215879 0.393462 0.518286 0.053 Uiso 1 1 calc R U . . .
H2B H 0.162197 0.334753 0.572981 0.053 Uiso 1 1 calc R U . . .
H2C H 0.246834 0.269836 0.539621 0.053 Uiso 1 1 calc R U . . .
C3 C 0.25884(13) 0.51278(15) 0.61353(10) 0.0437(5) Uani 1 1 d . . . . .
H3A H 0.303016 0.547474 0.641949 0.066 Uiso 1 1 calc R U . . .
H3B H 0.195773 0.505276 0.631914 0.066 Uiso 1 1 calc R U . . .
H3C H 0.254003 0.560444 0.578012 0.066 Uiso 1 1 calc R U . . .
C4 C 0.30676(12) 0.32622(15) 0.65281(7) 0.0342(4) Uani 1 1 d . . . . .
H4A H 0.331796 0.251285 0.642859 0.051 Uiso 1 1 calc R U . . .
H4B H 0.244461 0.318262 0.672132 0.051 Uiso 1 1 calc R U . . .
H4C H 0.351014 0.364445 0.679899 0.051 Uiso 1 1 calc R U . . .
C5 C 0.44230(9) 0.34040(12) 0.54014(6) 0.0193(3) Uani 1 1 d . . . . .
C6 C 0.42724(11) 0.21348(12) 0.53989(7) 0.0233(3) Uani 1 1 d . . . . .
H6 H 0.367276 0.195548 0.562063 0.028 Uiso 1 1 calc R U . . .
C7 C 0.41888(13) 0.16810(13) 0.47662(7) 0.0320(3) Uani 1 1 d . . . . .
H7A H 0.365631 0.205417 0.456346 0.048 Uiso 1 1 calc R U . . .
H7B H 0.407447 0.086481 0.477872 0.048 Uiso 1 1 calc R U . . .
H7C H 0.478210 0.183223 0.454984 0.048 Uiso 1 1 calc R U . . .
C8 C 0.51177(14) 0.15761(15) 0.57173(8) 0.0366(4) Uani 1 1 d . . . . .
H8A H 0.570761 0.174219 0.550032 0.055 Uiso 1 1 calc R U . . .
H8B H 0.501951 0.075713 0.573149 0.055 Uiso 1 1 calc R U . . .
H8C H 0.516595 0.187224 0.612328 0.055 Uiso 1 1 calc R U . . .
C9 C 0.33105(10) 0.44802(12) 0.35375(7) 0.0232(3) Uani 1 1 d . . . . .
C10 C 0.30362(12) 0.54127(15) 0.39747(9) 0.0372(4) Uani 1 1 d . . . . .
H10A H 0.304568 0.511200 0.438086 0.056 Uiso 1 1 calc R U . . .
H10B H 0.239430 0.568790 0.388105 0.056 Uiso 1 1 calc R U . . .
H10C H 0.349269 0.603661 0.394275 0.056 Uiso 1 1 calc R U . . .
C11 C 0.25690(11) 0.35371(15) 0.35871(8) 0.0346(4) Uani 1 1 d . . . . .
H11A H 0.272688 0.293191 0.330645 0.052 Uiso 1 1 calc R U . . .
H11B H 0.193582 0.383929 0.349348 0.052 Uiso 1 1 calc R U . . .
H11C H 0.256934 0.323582 0.399320 0.052 Uiso 1 1 calc R U . . .
C12 C 0.33190(13) 0.49744(16) 0.29077(8) 0.0388(4) Uani 1 1 d . . . . .
H12A H 0.380770 0.556398 0.288135 0.058 Uiso 1 1 calc R U . . .
H12B H 0.269272 0.530044 0.281816 0.058 Uiso 1 1 calc R U . . .
H12C H 0.346186 0.437484 0.262063 0.058 Uiso 1 1 calc R U . . .
C13 C 0.48070(10) 0.33203(12) 0.34861(6) 0.0217(3) Uani 1 1 d . . . . .
C14 C 0.46036(11) 0.25955(14) 0.29426(7) 0.0276(3) Uani 1 1 d . . . . .
H14 H 0.394849 0.276857 0.279213 0.033 Uiso 1 1 calc R U . . .
C15 C 0.53322(15) 0.28785(16) 0.24593(8) 0.0421(4) Uani 1 1 d . . . . .
H15A H 0.525800 0.366956 0.233983 0.063 Uiso 1 1 calc R U . . .
H15B H 0.522804 0.238822 0.211411 0.063 Uiso 1 1 calc R U . . .
H15C H 0.597788 0.275903 0.261413 0.063 Uiso 1 1 calc R U . . .
C16 C 0.46600(13) 0.13422(14) 0.31096(8) 0.0351(4) Uani 1 1 d . . . . .
H16A H 0.530383 0.116605 0.325179 0.053 Uiso 1 1 calc R U . . .
H16B H 0.451557 0.087992 0.275938 0.053 Uiso 1 1 calc R U . . .
H16C H 0.419651 0.117923 0.342455 0.053 Uiso 1 1 calc R U . . .

loop_
_atom_site_aniso_label
_atom_site_aniso_U_11
_atom_site_aniso_U_22
_atom_site_aniso_U_33
_atom_site_aniso_U_23
_atom_site_aniso_U_13
_atom_site_aniso_U_12
Zn1 0.01893(11) 0.01864(12) 0.02165(12) -0.00392(7) -0.00031(7) -0.00160(7)
N1 0.0174(6) 0.0191(6) 0.0261(6) -0.0005(5) 0.0004(4) -0.0015(5)
N2 0.0170(5) 0.0195(5) 0.0216(6) -0.0021(5) -0.0011(4) 0.0000(4)
O1 0.0204(5) 0.0241(5) 0.0234(5) -0.0004(4) 0.0009(4) -0.0032(4)
O2 0.0237(5) 0.0239(5) 0.0275(5) -0.0056(4) -0.0085(4) 0.0032(4)
C1 0.0190(7) 0.0236(7) 0.0333(8) 0.0025(6) 0.0047(6) 0.0000(5)
C2 0.0208(7) 0.0442(10) 0.0406(9) 0.0109(8) -0.0019(7) -0.0061(7)
C3 0.0304(9) 0.0304(9) 0.0703(13) 0.0002(9) 0.0209(9) 0.0061(7)
C4 0.0342(8) 0.0397(9) 0.0286(8) 0.0038(7) 0.0066(7) 0.0014(7)
C5 0.0176(6) 0.0213(7) 0.0190(6) 0.0000(5) -0.0036(5) -0.0013(5)
C6 0.0274(7) 0.0179(7) 0.0246(7) 0.0000(5) 0.0013(6) -0.0007(5)
C7 0.0419(9) 0.0234(7) 0.0307(8) -0.0046(6) -0.0051(7) -0.0051(7)
C8 0.0494(10) 0.0284(9) 0.0319(9) 0.0011(7) -0.0055(7) 0.0123(8)
C9 0.0190(7) 0.0253(7) 0.0254(7) 0.0025(6) -0.0027(6) 0.0014(5)
C10 0.0270(8) 0.0399(9) 0.0449(10) -0.0091(8) -0.0066(7) 0.0144(7)
C11 0.0220(7) 0.0389(9) 0.0430(9) 0.0060(8) -0.0041(7) -0.0050(7)
C12 0.0370(9) 0.0451(10) 0.0343(9) 0.0157(8) -0.0029(7) 0.0066(8)
C13 0.0224(7) 0.0214(7) 0.0213(7) 0.0003(6) 0.0018(5) -0.0021(5)
C14 0.0319(8) 0.0290(8) 0.0218(7) -0.0058(6) -0.0009(6) 0.0020(6)
C15 0.0623(12) 0.0377(9) 0.0264(8) -0.0018(7) 0.0126(8) 0.0000(8)
C16 0.0468(10) 0.0277(8) 0.0307(8) -0.0083(7) 0.0031(7) -0.0052(7)

loop_
_atom_type_symbol
_atom_type_description
_atom_type_scat_dispersion_real
_atom_type_scat_dispersion_imag
_atom_type_scat_source
C C 0.0181 0.0091 'International Tables Vol C Tables 4.2.6.8 and 6.1.1.4'
H H 0.0000 0.0000 'International Tables Vol C Tables 4.2.6.8 and 6.1.1.4'
N N 0.0311 0.0180 'International Tables Vol C Tables 4.2.6.8 and 6.1.1.4'
O O 0.0492 0.0322 'International Tables Vol C Tables 4.2.6.8 and 6.1.1.4'
Zn Zn -1.5491 0.6778 'International Tables Vol C Tables 4.2.6.8 and 6.1.1.4'

loop_
_geom_angle_atom_site_label_1
_geom_angle_atom_site_label_2
_geom_angle_atom_site_label_3
_geom_angle
_geom_angle_site_symmetry_1
_geom_angle_site_symmetry_3
_geom_angle_publ_flag
O1 Zn1 N1 112.74(5) . 5_666 ?
O1 Zn1 N2 119.20(4) . . ?
N1 Zn1 N2 124.42(5) 5_666 . ?
O1 Zn1 O2 107.13(4) . . ?
N1 Zn1 O2 117.35(5) 5_666 . ?
N2 Zn1 O2 64.59(4) . . ?
O1 Zn1 C13 117.96(5) . . ?
N1 Zn1 C13 126.89(5) 5_666 . ?
N2 Zn1 C13 32.36(5) . . ?
O2 Zn1 C13 32.23(4) . . ?
C5 N1 C1 126.07(12) . . ?
C5 N1 Zn1 103.64(9) . 5_666 ?
C1 N1 Zn1 129.88(10) . 5_666 ?
C13 N2 C9 128.27(12) . . ?
C13 N2 Zn1 91.25(9) . . ?
C9 N2 Zn1 140.43(9) . . ?
C5 O1 Zn1 126.11(9) . . ?
C13 O2 Zn1 87.81(8) . . ?
N1 C1 C3 105.54(12) . . ?
N1 C1 C4 111.85(12) . . ?
C3 C1 C4 107.78(14) . . ?
N1 C1 C2 111.41(13) . . ?
C3 C1 C2 107.71(14) . . ?
C4 C1 C2 112.17(13) . . ?
C1 C2 H2A 109.5 . . ?
C1 C2 H2B 109.5 . . ?
H2A C2 H2B 109.5 . . ?
C1 C2 H2C 109.5 . . ?
H2A C2 H2C 109.5 . . ?
H2B C2 H2C 109.5 . . ?
C1 C3 H3A 109.5 . . ?
C1 C3 H3B 109.5 . . ?
H3A C3 H3B 109.5 . . ?
C1 C3 H3C 109.5 . . ?
H3A C3 H3C 109.5 . . ?
H3B C3 H3C 109.5 . . ?
C1 C4 H4A 109.5 . . ?
C1 C4 H4B 109.5 . . ?
H4A C4 H4B 109.5 . . ?
C1 C4 H4C 109.5 . . ?
H4A C4 H4C 109.5 . . ?
H4B C4 H4C 109.5 . . ?
N1 C5 O1 117.05(13) . . ?
N1 C5 C6 127.25(13) . . ?
O1 C5 C6 115.55(12) . . ?
C5 C6 C7 111.29(12) . . ?
C5 C6 C8 108.53(13) . . ?
C7 C6 C8 110.02(13) . . ?
C5 C6 H6 109.0 . . ?
C7 C6 H6 109.0 . . ?
C8 C6 H6 109.0 . . ?
C6 C7 H7A 109.5 . . ?
C6 C7 H7B 109.5 . . ?
H7A C7 H7B 109.5 . . ?
C6 C7 H7C 109.5 . . ?
H7A C7 H7C 109.5 . . ?
H7B C7 H7C 109.5 . . ?
C6 C8 H8A 109.5 . . ?
C6 C8 H8B 109.5 . . ?
H8A C8 H8B 109.5 . . ?
C6 C8 H8C 109.5 . . ?
H8A C8 H8C 109.5 . . ?
H8B C8 H8C 109.5 . . ?
N2 C9 C10 105.28(12) . . ?
N2 C9 C11 111.86(12) . . ?
C10 C9 C11 108.04(14) . . ?
N2 C9 C12 112.13(12) . . ?
C10 C9 C12 108.69(14) . . ?
C11 C9 C12 110.58(13) . . ?
C9 C10 H10A 109.5 . . ?
C9 C10 H10B 109.5 . . ?
H10A C10 H10B 109.5 . . ?
C9 C10 H10C 109.5 . . ?
H10A C10 H10C 109.5 . . ?
H10B C10 H10C 109.5 . . ?
C9 C11 H11A 109.5 . . ?
C9 C11 H11B 109.5 . . ?
H11A C11 H11B 109.5 . . ?
C9 C11 H11C 109.5 . . ?
H11A C11 H11C 109.5 . . ?
H11B C11 H11C 109.5 . . ?
C9 C12 H12A 109.5 . . ?
C9 C12 H12B 109.5 . . ?
H12A C12 H12B 109.5 . . ?
C9 C12 H12C 109.5 . . ?
H12A C12 H12C 109.5 . . ?
H12B C12 H12C 109.5 . . ?
O2 C13 N2 116.34(13) . . ?
O2 C13 C14 115.21(12) . . ?
N2 C13 C14 128.44(13) . . ?
O2 C13 Zn1 59.96(7) . . ?
N2 C13 Zn1 56.39(7) . . ?
C14 C13 Zn1 174.79(10) . . ?
C13 C14 C15 108.79(13) . . ?
C13 C14 C16 109.89(13) . . ?
C15 C14 C16 110.60(14) . . ?
C13 C14 H14 109.2 . . ?
C15 C14 H14 109.2 . . ?
C16 C14 H14 109.2 . . ?
C14 C15 H15A 109.5 . . ?
C14 C15 H15B 109.5 . . ?
H15A C15 H15B 109.5 . . ?
C14 C15 H15C 109.5 . . ?
H15A C15 H15C 109.5 . . ?
H15B C15 H15C 109.5 . . ?
C14 C16 H16A 109.5 . . ?
C14 C16 H16B 109.5 . . ?
H16A C16 H16B 109.5 . . ?
C14 C16 H16C 109.5 . . ?
H16A C16 H16C 109.5 . . ?
H16B C16 H16C 109.5 . . ?

loop_
_geom_bond_atom_site_label_1
_geom_bond_atom_site_label_2
_geom_bond_distance
_geom_bond_site_symmetry_2
_geom_bond_publ_flag
Zn1 O1 1.9759(10) . ?
Zn1 N1 1.9968(12) 5_666 ?
Zn1 N2 2.0387(12) . ?
Zn1 O2 2.1201(10) . ?
Zn1 C13 2.4473(15) . ?
N1 C5 1.3043(19) . ?
N1 C1 1.4918(18) . ?
N2 C13 1.3101(19) . ?
N2 C9 1.4784(17) . ?
O1 C5 1.3067(17) . ?
O2 C13 1.3063(17) . ?
C1 C3 1.530(2) . ?
C1 C4 1.530(2) . ?
C1 C2 1.530(2) . ?
C2 H2A 0.9800 . ?
C2 H2B 0.9800 . ?
C2 H2C 0.9800 . ?
C3 H3A 0.9800 . ?
C3 H3B 0.9800 . ?
C3 H3C 0.9800 . ?
C4 H4A 0.9800 . ?
C4 H4B 0.9800 . ?
C4 H4C 0.9800 . ?
C5 C6 1.5176(19) . ?
C6 C7 1.525(2) . ?
C6 C8 1.534(2) . ?
C6 H6 1.0000 . ?
C7 H7A 0.9800 . ?
C7 H7B 0.9800 . ?
C7 H7C 0.9800 . ?
C8 H8A 0.9800 . ?
C8 H8B 0.9800 . ?
C8 H8C 0.9800 . ?
C9 C10 1.527(2) . ?
C9 C11 1.530(2) . ?
C9 C12 1.532(2) . ?
C10 H10A 0.9800 . ?
C10 H10B 0.9800 . ?
C10 H10C 0.9800 . ?
C11 H11A 0.9800 . ?
C11 H11B 0.9800 . ?
C11 H11C 0.9800 . ?
C12 H12A 0.9800 . ?
C12 H12B 0.9800 . ?
C12 H12C 0.9800 . ?
C13 C14 1.520(2) . ?
C14 C15 1.528(2) . ?
C14 C16 1.533(2) . ?
C14 H14 1.0000 . ?
C15 H15A 0.9800 . ?
C15 H15B 0.9800 . ?
C15 H15C 0.9800 . ?
C16 H16A 0.9800 . ?
C16 H16B 0.9800 . ?
C16 H16C 0.9800 . ?

loop_
_geom_torsion_atom_site_label_1
_geom_torsion_atom_site_label_2
_geom_torsion_atom_site_label_3
_geom_torsion_atom_site_label_4
_geom_torsion
_geom_torsion_site_symmetry_1
_geom_torsion_site_symmetry_2
_geom_torsion_site_symmetry_3
_geom_torsion_site_symmetry_4
_geom_torsion_publ_flag
C5 N1 C1 C3 -174.20(15) . . . . ?
Zn1 N1 C1 C3 14.42(18) 5_666 . . . ?
C5 N1 C1 C4 68.86(19) . . . . ?
Zn1 N1 C1 C4 -102.51(14) 5_666 . . . ?
C5 N1 C1 C2 -57.58(19) . . . . ?
Zn1 N1 C1 C2 131.04(12) 5_666 . . . ?
C1 N1 C5 O1 176.82(12) . . . . ?
Zn1 N1 C5 O1 -9.98(14) 5_666 . . . ?
C1 N1 C5 C6 -7.8(2) . . . . ?
Zn1 N1 C5 C6 165.40(12) 5_666 . . . ?
Zn1 O1 C5 N1 -80.99(15) . . . . ?
Zn1 O1 C5 C6 103.09(13) . . . . ?
N1 C5 C6 C7 122.66(16) . . . . ?
O1 C5 C6 C7 -61.91(17) . . . . ?
N1 C5 C6 C8 -116.14(16) . . . . ?
O1 C5 C6 C8 59.30(16) . . . . ?
C13 N2 C9 C10 -179.08(15) . . . . ?
Zn1 N2 C9 C10 -2.4(2) . . . . ?
C13 N2 C9 C11 63.82(19) . . . . ?
Zn1 N2 C9 C11 -119.53(15) . . . . ?
C13 N2 C9 C12 -61.07(19) . . . . ?
Zn1 N2 C9 C12 115.57(16) . . . . ?
Zn1 O2 C13 N2 -1.21(13) . . . . ?
Zn1 O2 C13 C14 177.80(12) . . . . ?
C9 N2 C13 O2 179.12(13) . . . . ?
Zn1 N2 C13 O2 1.26(13) . . . . ?
C9 N2 C13 C14 0.3(2) . . . . ?
Zn1 N2 C13 C14 -177.60(14) . . . . ?
C9 N2 C13 Zn1 177.86(16) . . . . ?
O2 C13 C14 C15 -62.79(18) . . . . ?
N2 C13 C14 C15 116.08(17) . . . . ?
O2 C13 C14 C16 58.43(17) . . . . ?
N2 C13 C14 C16 -122.70(17) . . . . ?
